data_4305994
loop_
_publ_author_name
'Roberto Pattacini'
'G\"unter Margraf'
'Abdelatif Messaoudi'
'Nicola Oberbeckmann-Winter'
'Pierre Braunstein'

_publ_contact_author_address
;Laboratoire de Chimie de Coordination
CNRS-Universit\'e Louis Pasteur
Institut Le Bel - 4 rue Blaise Pascal
67070 Strasbourg Cedex - France
;
_publ_contact_author_email braunst@chimie.u-strasbg.fr
_publ_contact_author_fax +33(0)390241322
_publ_contact_author_name 'Dr. Pierre Braunstein'
_publ_contact_author_phone +33(0)390241308
_publ_section_title
;
Formation of P-C Bonds under Unexpectedly Mild Conditions. Phosphoryl
Migration and Metal Coordination of Diphenylphosphinomethyl-oxazolines and
-thiazolines
;
_journal_name_full 'Inorganic Chemistry'
_journal_page_first 9886
_journal_page_last 9897
_journal_paper_doi 10.1021/ic800934h
_journal_volume 47
_journal_year 2008
_chemical_formula_moiety 'C56 H48 N2 O2 P4 Pt, 4(C H2 Cl2) '
_chemical_formula_sum 'C60 H56 Cl8 N2 O2 P4 Pt'
_chemical_formula_weight 1439.64
_space_group_IT_number 2
_symmetry_cell_setting triclinic
_symmetry_Int_Tables_number 2
_symmetry_space_group_name_Hall '-P 1'
_symmetry_space_group_name_H-M 'P -1'
_atom_sites_solution_hydrogens geom
_atom_sites_solution_primary direct
_atom_sites_solution_secondary difmap
_audit_creation_method SHELXL-97
_cell_angle_alpha 75.7490(10)
_cell_angle_beta 73.2610(10)
_cell_angle_gamma 74.0760(10)
_cell_formula_units_Z 1
_cell_length_a 9.86280(10)
_cell_length_b 12.5690(2)
_cell_length_c 13.3269(2)
_cell_measurement_reflns_used 6752
_cell_measurement_temperature 173(2)
_cell_measurement_theta_max 27.48
_cell_measurement_theta_min 0.998
_cell_volume 1496.09(4)
_computing_cell_refinement 'HKL Scalepack (Otwinowski & Minor 1997)'
_computing_data_reduction 'HKL Denzo and Scalepack (Otwinowski & Minor 1997)'
_computing_molecular_graphics ORTEP-3
_computing_publication_material PLATON
_computing_structure_refinement 'SHELXL-97 (Sheldrick, 1997)'
_computing_structure_solution 'SHELXS-97 (Sheldrick, 1997)'
_diffrn_ambient_temperature 173(2)
_diffrn_detector_area_resol_mean 9
_diffrn_measured_fraction_theta_full 0.997
_diffrn_measured_fraction_theta_max 0.997
_diffrn_measurement_device_type KappaCCD
_diffrn_measurement_method CCD
_diffrn_radiation_monochromator graphite
_diffrn_radiation_probe x-ray
_diffrn_radiation_type MoK\a
_diffrn_radiation_wavelength 0.71073
_diffrn_reflns_av_R_equivalents 0.0423
_diffrn_reflns_av_sigmaI/netI 0.0458
_diffrn_reflns_limit_h_max 12
_diffrn_reflns_limit_h_min -11
_diffrn_reflns_limit_k_max 16
_diffrn_reflns_limit_k_min -16
_diffrn_reflns_limit_l_max 16
_diffrn_reflns_limit_l_min -17
_diffrn_reflns_number 16852
_diffrn_reflns_theta_full 27.49
_diffrn_reflns_theta_max 27.49
_diffrn_reflns_theta_min 1.62
_diffrn_source 'fine-focus sealed tube'
_exptl_absorpt_coefficient_mu 2.854
_exptl_absorpt_correction_type none
_exptl_crystal_colour colorless
_exptl_crystal_density_diffrn 1.598
_exptl_crystal_density_method 'not measured'
_exptl_crystal_description prism
_exptl_crystal_F_000 720
_exptl_crystal_size_max 0.05
_exptl_crystal_size_mid 0.05
_exptl_crystal_size_min 0.04
_refine_diff_density_max 0.734
_refine_diff_density_min -1.493
_refine_diff_density_rms 0.096
_refine_ls_extinction_method none
_refine_ls_goodness_of_fit_ref 1.046
_refine_ls_hydrogen_treatment constr
_refine_ls_matrix_type full
_refine_ls_number_parameters 349
_refine_ls_number_reflns 6853
_refine_ls_number_restraints 0
_refine_ls_restrained_S_all 1.046
_refine_ls_R_factor_all 0.0264
_refine_ls_R_factor_gt 0.0259
_refine_ls_shift/su_max 0.001
_refine_ls_shift/su_mean 0.000
_refine_ls_structure_factor_coef Fsqd
_refine_ls_weighting_details 'calc w=1/[\s^2^(Fo^2^)+(0.0213P)^2^+0.9371P] where P=(Fo^2^+2Fc^2^)/3'
_refine_ls_weighting_scheme calc
_refine_ls_wR_factor_gt 0.0601
_refine_ls_wR_factor_ref 0.0604
_reflns_number_gt 6780
_reflns_number_total 6853
_reflns_threshold_expression >2sigma(I)
_cod_data_source_file ic800934h_si_001_3.cif
_cod_data_source_block Compound4
_cod_database_code 4305994

loop_
_symmetry_equiv_pos_as_xyz
'x, y, z'
'-x, -y, -z'

loop_
_atom_site_label
_atom_site_type_symbol
_atom_site_fract_x
_atom_site_fract_y
_atom_site_fract_z
_atom_site_U_iso_or_equiv
_atom_site_adp_type
_atom_site_occupancy
_atom_site_symmetry_multiplicity
_atom_site_calc_flag
_atom_site_refinement_flags
_atom_site_disorder_assembly
_atom_site_disorder_group
Pt1 Pt 0.5000 0.0000 0.0000 0.01386(5) Uani 1 2 d S . .
P1 P 0.49815(7) 0.12023(5) 0.10861(5) 0.01509(13) Uani 1 1 d . . .
P2 P 0.43913(7) -0.08483(5) 0.17714(5) 0.01539(13) Uani 1 1 d . . .
N1 N 0.3903(3) 0.14057(19) 0.36588(19) 0.0283(5) Uani 1 1 d . . .
O1 O 0.3394(2) -0.03327(16) 0.41009(16) 0.0343(5) Uani 1 1 d . . .
C1 C 0.3318(4) 0.1217(3) 0.4824(3) 0.0430(8) Uani 1 1 d . . .
H1A H 0.2447 0.1785 0.5020 0.052 Uiso 1 1 calc R . .
H1B H 0.4028 0.1243 0.5187 0.052 Uiso 1 1 calc R . .
C2 C 0.2975(4) 0.0053(3) 0.5114(2) 0.0411(8) Uani 1 1 d . . .
H2A H 0.3529 -0.0447 0.5607 0.049 Uiso 1 1 calc R . .
H2B H 0.1949 0.0095 0.5435 0.049 Uiso 1 1 calc R . .
C3 C 0.3881(3) 0.0510(2) 0.3348(2) 0.0206(5) Uani 1 1 d . . .
C4 C 0.4298(3) 0.03438(19) 0.2266(2) 0.0179(5) Uani 1 1 d . . .
C5 C 0.3814(3) 0.26128(18) 0.0897(2) 0.0179(5) Uani 1 1 d . . .
C6 C 0.2367(3) 0.2812(2) 0.1451(2) 0.0254(6) Uani 1 1 d . . .
H6 H 0.2005 0.2243 0.1963 0.030 Uiso 1 1 calc R . .
C7 C 0.1459(3) 0.3863(2) 0.1239(3) 0.0342(7) Uani 1 1 d . . .
H7 H 0.0492 0.3993 0.1611 0.041 Uiso 1 1 calc R . .
C8 C 0.1986(3) 0.4711(2) 0.0480(3) 0.0368(7) Uani 1 1 d . . .
H8 H 0.1376 0.5411 0.0339 0.044 Uiso 1 1 calc R . .
C9 C 0.3426(4) 0.4518(2) -0.0073(3) 0.0353(7) Uani 1 1 d . . .
H9 H 0.3781 0.5089 -0.0587 0.042 Uiso 1 1 calc R . .
C10 C 0.4343(3) 0.3477(2) 0.0134(2) 0.0263(6) Uani 1 1 d . . .
H10 H 0.5312 0.3354 -0.0236 0.032 Uiso 1 1 calc R . .
C11 C 0.6701(3) 0.15187(19) 0.1028(2) 0.0183(5) Uani 1 1 d . . .
C12 C 0.6784(3) 0.2174(2) 0.1707(2) 0.0269(6) Uani 1 1 d . . .
H12 H 0.5964 0.2425 0.2217 0.032 Uiso 1 1 calc R . .
C13 C 0.8081(3) 0.2452(2) 0.1623(3) 0.0325(7) Uani 1 1 d . . .
H13 H 0.8130 0.2891 0.2074 0.039 Uiso 1 1 calc R . .
C14 C 0.9311(3) 0.2074(2) 0.0866(2) 0.0300(6) Uani 1 1 d . . .
H14 H 1.0180 0.2267 0.0806 0.036 Uiso 1 1 calc R . .
C15 C 0.9242(3) 0.1417(2) 0.0204(2) 0.0290(6) Uani 1 1 d . . .
H15 H 1.0067 0.1161 -0.0301 0.035 Uiso 1 1 calc R . .
C16 C 0.7941(3) 0.1134(2) 0.0288(2) 0.0237(5) Uani 1 1 d . . .
H16 H 0.7903 0.0682 -0.0157 0.028 Uiso 1 1 calc R . .
C17 C 0.2663(3) -0.12767(19) 0.2208(2) 0.0184(5) Uani 1 1 d . . .
C18 C 0.1394(3) -0.0439(2) 0.2340(2) 0.0231(5) Uani 1 1 d . . .
H18 H 0.1455 0.0301 0.2277 0.028 Uiso 1 1 calc R . .
C19 C 0.0043(3) -0.0692(2) 0.2564(2) 0.0287(6) Uani 1 1 d . . .
H19 H -0.0793 -0.0124 0.2644 0.034 Uiso 1 1 calc R . .
C20 C -0.0055(3) -0.1795(2) 0.2666(2) 0.0318(6) Uani 1 1 d . . .
H20 H -0.0958 -0.1972 0.2823 0.038 Uiso 1 1 calc R . .
C21 C 0.1196(3) -0.2632(2) 0.2534(3) 0.0332(7) Uani 1 1 d . . .
H21 H 0.1129 -0.3371 0.2596 0.040 Uiso 1 1 calc R . .
C22 C 0.2549(3) -0.2382(2) 0.2310(2) 0.0255(6) Uani 1 1 d . . .
H22 H 0.3383 -0.2952 0.2227 0.031 Uiso 1 1 calc R . .
C23 C 0.5727(3) -0.20798(18) 0.2198(2) 0.0188(5) Uani 1 1 d . . .
C24 C 0.5516(3) -0.2660(2) 0.3243(2) 0.0267(6) Uani 1 1 d . . .
H24 H 0.4665 -0.2436 0.3741 0.032 Uiso 1 1 calc R . .
C25 C 0.6576(3) -0.3576(2) 0.3544(3) 0.0330(7) Uani 1 1 d . . .
H25 H 0.6432 -0.3964 0.4244 0.040 Uiso 1 1 calc R . .
C26 C 0.7841(3) -0.3913(2) 0.2808(3) 0.0321(7) Uani 1 1 d . . .
H26 H 0.8543 -0.4530 0.3011 0.038 Uiso 1 1 calc R . .
C27 C 0.8060(3) -0.3335(2) 0.1776(3) 0.0327(7) Uani 1 1 d . . .
H27 H 0.8917 -0.3559 0.1284 0.039 Uiso 1 1 calc R . .
C28 C 0.7008(3) -0.2418(2) 0.1465(2) 0.0253(6) Uani 1 1 d . . .
H28 H 0.7162 -0.2031 0.0765 0.030 Uiso 1 1 calc R . .
C29 C 0.3092(4) 0.4135(3) 0.3117(3) 0.0528(10) Uani 1 1 d . . .
H29A H 0.3448 0.3328 0.3170 0.063 Uiso 1 1 calc R . .
H29B H 0.2898 0.4439 0.2417 0.063 Uiso 1 1 calc R . .
C30 C -0.1297(4) 0.2328(3) 0.4930(3) 0.0513(9) Uani 1 1 d . . .
H30A H -0.1739 0.1797 0.5507 0.062 Uiso 1 1 calc R . .
H30B H -0.0833 0.2724 0.5228 0.062 Uiso 1 1 calc R . .
Cl1 Cl 0.44286(11) 0.47228(7) 0.32544(9) 0.0564(2) Uani 1 1 d . . .
Cl2 Cl 0.14618(11) 0.44098(8) 0.40980(10) 0.0633(3) Uani 1 1 d . . .
Cl3 Cl 0.00212(10) 0.15908(9) 0.39916(8) 0.0629(3) Uani 1 1 d . . .
Cl4 Cl -0.26400(13) 0.32902(8) 0.43631(9) 0.0745(4) Uani 1 1 d . . .

loop_
_atom_site_aniso_label
_atom_site_aniso_U_11
_atom_site_aniso_U_22
_atom_site_aniso_U_33
_atom_site_aniso_U_23
_atom_site_aniso_U_13
_atom_site_aniso_U_12
Pt1 0.01513(7) 0.01231(7) 0.01417(7) -0.00252(5) -0.00290(5) -0.00355(5)
P1 0.0156(3) 0.0136(3) 0.0167(3) -0.0042(2) -0.0029(3) -0.0038(2)
P2 0.0176(3) 0.0134(3) 0.0143(3) -0.0015(2) -0.0026(3) -0.0041(2)
N1 0.0277(13) 0.0350(12) 0.0263(13) -0.0195(10) -0.0001(10) -0.0075(10)
O1 0.0420(13) 0.0331(10) 0.0200(11) -0.0017(8) 0.0005(9) -0.0068(9)
C1 0.0354(18) 0.067(2) 0.0293(18) -0.0300(16) -0.0069(14) 0.0024(16)
C2 0.0364(18) 0.062(2) 0.0141(15) -0.0061(13) -0.0006(13) 0.0012(15)
C3 0.0168(13) 0.0240(12) 0.0188(13) -0.0045(10) -0.0029(10) -0.0018(10)
C4 0.0202(13) 0.0170(11) 0.0164(13) -0.0041(9) -0.0027(10) -0.0049(9)
C5 0.0190(12) 0.0147(10) 0.0228(13) -0.0061(9) -0.0073(10) -0.0036(9)
C6 0.0209(14) 0.0219(12) 0.0352(17) -0.0078(11) -0.0062(12) -0.0058(10)
C7 0.0198(14) 0.0293(14) 0.053(2) -0.0157(13) -0.0073(14) 0.0014(11)
C8 0.0321(17) 0.0208(13) 0.056(2) -0.0078(13) -0.0169(16) 0.0039(12)
C9 0.0400(18) 0.0206(13) 0.0432(19) 0.0026(12) -0.0131(15) -0.0071(12)
C10 0.0228(14) 0.0207(12) 0.0332(16) -0.0037(11) -0.0042(12) -0.0047(10)
C11 0.0169(12) 0.0170(11) 0.0219(13) -0.0030(9) -0.0067(10) -0.0034(9)
C12 0.0237(14) 0.0313(14) 0.0285(16) -0.0129(11) -0.0033(12) -0.0073(11)
C13 0.0330(17) 0.0349(15) 0.0398(19) -0.0142(13) -0.0142(14) -0.0114(12)
C14 0.0209(14) 0.0346(14) 0.0383(18) -0.0008(12) -0.0119(13) -0.0120(12)
C15 0.0168(13) 0.0376(15) 0.0292(16) -0.0048(12) -0.0039(12) -0.0033(11)
C16 0.0210(13) 0.0275(13) 0.0241(15) -0.0073(10) -0.0072(11) -0.0036(10)
C17 0.0203(13) 0.0202(11) 0.0145(12) -0.0021(9) -0.0029(10) -0.0060(10)
C18 0.0234(14) 0.0216(12) 0.0231(14) -0.0050(10) -0.0017(11) -0.0063(10)
C19 0.0203(14) 0.0356(14) 0.0277(16) -0.0091(12) -0.0004(12) -0.0046(11)
C20 0.0273(15) 0.0427(16) 0.0300(16) -0.0036(13) -0.0045(13) -0.0205(13)
C21 0.0405(18) 0.0274(14) 0.0359(18) 0.0003(12) -0.0088(14) -0.0198(13)
C22 0.0293(15) 0.0205(12) 0.0261(15) -0.0014(10) -0.0059(12) -0.0076(11)
C23 0.0195(13) 0.0150(10) 0.0224(14) -0.0023(9) -0.0066(11) -0.0039(9)
C24 0.0263(15) 0.0257(13) 0.0219(15) -0.0001(10) -0.0026(12) -0.0025(11)
C25 0.0389(18) 0.0262(13) 0.0311(17) 0.0062(12) -0.0154(14) -0.0055(12)
C26 0.0285(16) 0.0227(13) 0.0430(19) -0.0020(12) -0.0166(14) 0.0027(11)
C27 0.0231(15) 0.0333(15) 0.0386(18) -0.0107(13) -0.0064(13) 0.0016(12)
C28 0.0242(14) 0.0257(13) 0.0240(15) -0.0035(10) -0.0052(11) -0.0033(11)
C29 0.059(2) 0.0444(19) 0.060(3) -0.0232(17) -0.011(2) -0.0115(17)
C30 0.051(2) 0.068(2) 0.0276(19) -0.0078(16) -0.0024(16) -0.0089(18)
Cl1 0.0571(6) 0.0463(5) 0.0712(7) -0.0081(4) -0.0254(5) -0.0113(4)
Cl2 0.0517(6) 0.0484(5) 0.0764(8) -0.0071(5) -0.0062(5) -0.0026(4)
Cl3 0.0366(5) 0.0892(7) 0.0467(6) -0.0145(5) 0.0018(4) 0.0023(5)
Cl4 0.0780(8) 0.0532(5) 0.0495(6) 0.0072(4) 0.0057(5) 0.0180(5)

loop_
_atom_type_symbol
_atom_type_description
_atom_type_scat_dispersion_real
_atom_type_scat_dispersion_imag
_atom_type_scat_source
Pt Pt -1.7033 8.3905 'International Tables Vol C Tables 4.2.6.8 and 6.1.1.4'
P P 0.1023 0.0942 'International Tables Vol C Tables 4.2.6.8 and 6.1.1.4'
N N 0.0061 0.0033 'International Tables Vol C Tables 4.2.6.8 and 6.1.1.4'
O O 0.0106 0.0060 'International Tables Vol C Tables 4.2.6.8 and 6.1.1.4'
C C 0.0033 0.0016 'International Tables Vol C Tables 4.2.6.8 and 6.1.1.4'
Cl Cl 0.1484 0.1585 'International Tables Vol C Tables 4.2.6.8 and 6.1.1.4'
H H 0.0000 0.0000 'International Tables Vol C Tables 4.2.6.8 and 6.1.1.4'

loop_
_geom_angle_atom_site_label_1
_geom_angle_atom_site_label_2
_geom_angle_atom_site_label_3
_geom_angle
_geom_angle_site_symmetry_1
_geom_angle_site_symmetry_3
_geom_angle_publ_flag
P2 Pt1 P2 180.00(3) . 2_655 ?
P2 Pt1 P1 109.58(2) . 2_655 ?
P2 Pt1 P1 70.42(2) 2_655 2_655 ?
P2 Pt1 P1 70.42(2) . . ?
P2 Pt1 P1 109.58(2) 2_655 . ?
P1 Pt1 P1 180.00(2) 2_655 . ?
C4 P1 C11 114.37(12) . . ?
C4 P1 C5 112.79(12) . . ?
C11 P1 C5 101.83(10) . . ?
C4 P1 Pt1 94.17(8) . . ?
C11 P1 Pt1 117.80(8) . . ?
C5 P1 Pt1 116.56(8) . . ?
C11 P1 P2 124.27(8) . . ?
Pt1 P1 P2 54.568(17) . . ?
C4 P2 C17 111.46(12) . . ?
C4 P2 C23 113.84(11) . . ?
C17 P2 C23 105.85(11) . . ?
C4 P2 Pt1 94.46(9) . . ?
C17 P2 Pt1 115.77(8) . . ?
C23 P2 Pt1 115.48(9) . . ?
C3 N1 C1 106.1(2) . . ?
C3 O1 C2 106.4(2) . . ?
N1 C1 C2 105.5(2) . . ?
N1 C1 H1A 110.7 . . ?
C2 C1 H1A 110.7 . . ?
N1 C1 H1B 110.7 . . ?
C2 C1 H1B 110.7 . . ?
H1A C1 H1B 108.8 . . ?
O1 C2 C1 104.2(2) . . ?
O1 C2 H2A 110.9 . . ?
C1 C2 H2A 110.9 . . ?
O1 C2 H2B 110.9 . . ?
C1 C2 H2B 110.9 . . ?
H2A C2 H2B 108.9 . . ?
N1 C3 O1 117.8(2) . . ?
N1 C3 C4 125.4(2) . . ?
O1 C3 C4 116.7(2) . . ?
C3 C4 P1 130.85(18) . . ?
C3 C4 P2 128.96(19) . . ?
P1 C4 P2 100.03(13) . . ?
C6 C5 C10 119.3(2) . . ?
C6 C5 P1 120.51(19) . . ?
C10 C5 P1 120.0(2) . . ?
C5 C6 C7 120.1(3) . . ?
C5 C6 H6 120.0 . . ?
C7 C6 H6 120.0 . . ?
C8 C7 C6 120.3(3) . . ?
C8 C7 H7 119.8 . . ?
C6 C7 H7 119.8 . . ?
C7 C8 C9 119.8(3) . . ?
C7 C8 H8 120.1 . . ?
C9 C8 H8 120.1 . . ?
C8 C9 C10 120.4(3) . . ?
C8 C9 H9 119.8 . . ?
C10 C9 H9 119.8 . . ?
C9 C10 C5 120.1(3) . . ?
C9 C10 H10 120.0 . . ?
C5 C10 H10 120.0 . . ?
C16 C11 C12 119.0(2) . . ?
C16 C11 P1 120.20(18) . . ?
C12 C11 P1 120.8(2) . . ?
C13 C12 C11 120.2(3) . . ?
C13 C12 H12 119.9 . . ?
C11 C12 H12 119.9 . . ?
C12 C13 C14 120.1(3) . . ?
C12 C13 H13 119.9 . . ?
C14 C13 H13 119.9 . . ?
C15 C14 C13 119.9(3) . . ?
C15 C14 H14 120.0 . . ?
C13 C14 H14 120.0 . . ?
C14 C15 C16 120.1(3) . . ?
C14 C15 H15 119.9 . . ?
C16 C15 H15 119.9 . . ?
C11 C16 C15 120.5(2) . . ?
C11 C16 H16 119.7 . . ?
C15 C16 H16 119.7 . . ?
C22 C17 C18 118.7(2) . . ?
C22 C17 P2 123.0(2) . . ?
C18 C17 P2 118.01(18) . . ?
C19 C18 C17 121.1(2) . . ?
C19 C18 H18 119.5 . . ?
C17 C18 H18 119.5 . . ?
C18 C19 C20 119.7(3) . . ?
C18 C19 H19 120.1 . . ?
C20 C19 H19 120.1 . . ?
C21 C20 C19 119.7(3) . . ?
C21 C20 H20 120.1 . . ?
C19 C20 H20 120.1 . . ?
C20 C21 C22 120.7(2) . . ?
C20 C21 H21 119.6 . . ?
C22 C21 H21 119.6 . . ?
C21 C22 C17 120.1(3) . . ?
C21 C22 H22 119.9 . . ?
C17 C22 H22 119.9 . . ?
C28 C23 C24 119.4(2) . . ?
C28 C23 P2 118.91(19) . . ?
C24 C23 P2 121.7(2) . . ?
C23 C24 C25 120.0(3) . . ?
C23 C24 H24 120.0 . . ?
C25 C24 H24 120.0 . . ?
C26 C25 C24 120.2(3) . . ?
C26 C25 H25 119.9 . . ?
C24 C25 H25 119.9 . . ?
C27 C26 C25 120.0(3) . . ?
C27 C26 H26 120.0 . . ?
C25 C26 H26 120.0 . . ?
C26 C27 C28 120.3(3) . . ?
C26 C27 H27 119.8 . . ?
C28 C27 H27 119.8 . . ?
C23 C28 C27 120.1(3) . . ?
C23 C28 H28 120.0 . . ?
C27 C28 H28 120.0 . . ?
Cl1 C29 Cl2 112.1(2) . . ?
Cl1 C29 H29A 109.2 . . ?
Cl2 C29 H29A 109.2 . . ?
Cl1 C29 H29B 109.2 . . ?
Cl2 C29 H29B 109.2 . . ?
H29A C29 H29B 107.9 . . ?
Cl4 C30 Cl3 111.8(2) . . ?
Cl4 C30 H30A 109.3 . . ?
Cl3 C30 H30A 109.3 . . ?
Cl4 C30 H30B 109.3 . . ?
Cl3 C30 H30B 109.3 . . ?
H30A C30 H30B 107.9 . . ?

loop_
_geom_bond_atom_site_label_1
_geom_bond_atom_site_label_2
_geom_bond_distance
_geom_bond_site_symmetry_2
_geom_bond_publ_flag
Pt1 P2 2.3164(6) . ?
Pt1 P2 2.3164(6) 2_655 ?
Pt1 P1 2.3293(6) 2_655 ?
Pt1 P1 2.3293(6) . ?
P1 C4 1.745(3) . ?
P1 C11 1.822(2) . ?
P1 C5 1.833(2) . ?
P2 C4 1.751(2) . ?
P2 C17 1.820(3) . ?
P2 C23 1.826(2) . ?
N1 C3 1.299(3) . ?
N1 C1 1.476(4) . ?
O1 C3 1.356(3) . ?
O1 C2 1.456(4) . ?
C1 C2 1.524(5) . ?
C1 H1A 0.9700 . ?
C1 H1B 0.9700 . ?
C2 H2A 0.9700 . ?
C2 H2B 0.9700 . ?
C3 C4 1.432(3) . ?
C5 C6 1.390(4) . ?
C5 C10 1.396(4) . ?
C6 C7 1.393(4) . ?
C6 H6 0.9300 . ?
C7 C8 1.379(4) . ?
C7 H7 0.9300 . ?
C8 C9 1.383(5) . ?
C8 H8 0.9300 . ?
C9 C10 1.387(4) . ?
C9 H9 0.9300 . ?
C10 H10 0.9300 . ?
C11 C16 1.385(4) . ?
C11 C12 1.396(3) . ?
C12 C13 1.383(4) . ?
C12 H12 0.9300 . ?
C13 C14 1.389(4) . ?
C13 H13 0.9300 . ?
C14 C15 1.375(4) . ?
C14 H14 0.9300 . ?
C15 C16 1.391(4) . ?
C15 H15 0.9300 . ?
C16 H16 0.9300 . ?
C17 C22 1.395(3) . ?
C17 C18 1.396(4) . ?
C18 C19 1.386(4) . ?
C18 H18 0.9300 . ?
C19 C20 1.387(4) . ?
C19 H19 0.9300 . ?
C20 C21 1.384(4) . ?
C20 H20 0.9300 . ?
C21 C22 1.387(4) . ?
C21 H21 0.9300 . ?
C22 H22 0.9300 . ?
C23 C28 1.389(4) . ?
C23 C24 1.390(4) . ?
C24 C25 1.391(4) . ?
C24 H24 0.9300 . ?
C25 C26 1.381(4) . ?
C25 H25 0.9300 . ?
C26 C27 1.374(4) . ?
C26 H26 0.9300 . ?
C27 C28 1.391(4) . ?
C27 H27 0.9300 . ?
C28 H28 0.9300 . ?
C29 Cl1 1.749(4) . ?
C29 Cl2 1.767(4) . ?
C29 H29A 0.9700 . ?
C29 H29B 0.9700 . ?
C30 Cl4 1.743(4) . ?
C30 Cl3 1.756(4) . ?
C30 H30A 0.9700 . ?
C30 H30B 0.9700 . ?
